data_7218404
loop_
_publ_author_name
'Gautier, R.'
'Auguste, S.'
'Clevers, S.'
'Dupray, V.'
'Coquerel, G.'
'Le Fur, E.'

_publ_section_title
;
 Influence of the cation size on the second harmonic generation response
 of chiral A(VO2)2(PO4)&#x00B7;3H2O (A = K+, NH4+and Rb+)
;
_journal_issue 47
_journal_name_full CrystEngComm
_journal_page_first 10902
_journal_paper_doi 10.1039/C4CE01847H
_journal_volume 16
_journal_year 2014
_chemical_absolute_configuration unk
_chemical_compound_source 'synthesis as described'
_chemical_formula_moiety 'O9 PV2, 2(O), Rb'
_chemical_formula_sum 'O11 P Rb V2'
_chemical_formula_weight 394.32
_space_group_IT_number 19
_symmetry_cell_setting orthorhombic
_symmetry_Int_Tables_number 19
_symmetry_space_group_name_Hall 'P 2ac 2ab'
_symmetry_space_group_name_H-M 'P 21 21 21'
_atom_sites_solution_primary direct
_atom_sites_solution_secondary difmap
_audit_conform_dict_location ftp://ftp.iucr.org/pub/cif_core.dic
_audit_conform_dict_name cif_core.dic
_audit_conform_dict_version 2.4
_audit_creation_date 2013-11-22T06:36:39-00:00
_audit_creation_method 'WinGX routine CIF_UPDATE'
_cell_angle_alpha 90
_cell_angle_beta 90
_cell_angle_gamma 90
_cell_formula_units_Z 4
_cell_length_a 7.1884(2)
_cell_length_b 10.3290(3)
_cell_length_c 12.3618(4)
_cell_measurement_reflns_used 6017
_cell_measurement_temperature 293(2)
_cell_measurement_theta_max 27.485
_cell_measurement_theta_min 2.91
_cell_measurement_wavelength 0.71073
_cell_volume 917.85(5)
_computing_cell_refinement 'Dirax/lsq (Duisenberg & Schreurs, 1989-2000)'
_computing_data_collection 'Collect (Bruker AXS BV, 1997-2004)'
_computing_data_reduction 'EvalCCD (Duisenberg & Schreurs 1990-2000)'
_computing_molecular_graphics 'Ortep-3 for Windows (Farrugia, 1997)'
_computing_publication_material 'WinGX publication routines (Farrugia, 1999)'
_computing_structure_refinement 'SHELXL-97 (Sheldrick, 1997)'
_computing_structure_solution 'SHELXS-86 (Sheldrick, 1986)'
_diffrn_ambient_temperature 293(2)
_diffrn_detector 'CCD plate'
_diffrn_detector_area_resol_mean 9
_diffrn_measured_fraction_theta_full 0.998
_diffrn_measured_fraction_theta_max 0.998
_diffrn_measurement_device '95mm CCD camera on \k-goniostat'
_diffrn_measurement_device_type KappaCCD
_diffrn_measurement_method 'CCD rotation images, thick slices'
_diffrn_orient_matrix_type 'by Bruker AXS Collect from scalepack cell'
_diffrn_orient_matrix_UB_11 0.130919E-1
_diffrn_orient_matrix_UB_12 0.92017E-1
_diffrn_orient_matrix_UB_13 0.239699E-1
_diffrn_orient_matrix_UB_21 0.967799E-1
_diffrn_orient_matrix_UB_22 -0.266905E-1
_diffrn_orient_matrix_UB_23 0.536598E-1
_diffrn_orient_matrix_UB_31 0.990691E-1
_diffrn_orient_matrix_UB_32 0.139138E-1
_diffrn_orient_matrix_UB_33 -0.555875E-1
_diffrn_radiation_monochromator graphite
_diffrn_radiation_probe x-ray
_diffrn_radiation_type MoK\a
_diffrn_radiation_wavelength 0.71069
_diffrn_reflns_av_R_equivalents 0.071
_diffrn_reflns_av_unetI/netI 0.0532
_diffrn_reflns_limit_h_max 8
_diffrn_reflns_limit_h_min -9
_diffrn_reflns_limit_k_max 13
_diffrn_reflns_limit_k_min -13
_diffrn_reflns_limit_l_max 15
_diffrn_reflns_limit_l_min -16
_diffrn_reflns_number 9840
_diffrn_reflns_theta_full 27.49
_diffrn_reflns_theta_max 27.49
_diffrn_reflns_theta_min 3.28
_diffrn_source 'Enraf Nonius FR590'
_exptl_absorpt_coefficient_mu 7.525
_exptl_absorpt_correction_type none
_exptl_crystal_colour red
_exptl_crystal_density_diffrn 2.854
_exptl_crystal_density_method 'not measured'
_exptl_crystal_description prism
_exptl_crystal_F_000 744
_exptl_crystal_size_max 0.04
_exptl_crystal_size_mid 0.03
_exptl_crystal_size_min 0.02
_refine_diff_density_max 1.012
_refine_diff_density_min -0.696
_refine_diff_density_rms 0.177
_refine_ls_abs_structure_details 'Flack H D (1983), Acta Cryst. A39, 876-881'
_refine_ls_abs_structure_Flack 0
_refine_ls_extinction_method none
_refine_ls_goodness_of_fit_ref 1.161
_refine_ls_hydrogen_treatment noref
_refine_ls_matrix_type full
_refine_ls_number_parameters 136
_refine_ls_number_reflns 2103
_refine_ls_number_restraints 0
_refine_ls_restrained_S_all 1.161
_refine_ls_R_factor_all 0.0537
_refine_ls_R_factor_gt 0.0386
_refine_ls_shift/su_max 0.003
_refine_ls_shift/su_mean 0
_refine_ls_structure_factor_coef Fsqd
_refine_ls_weighting_details 'calc w=1/[\s^2^(Fo^2^)+(0.0205P)^2^+1.4930P] where P=(Fo^2^+2Fc^2^)/3'
_refine_ls_weighting_scheme calc
_refine_ls_wR_factor_gt 0.0702
_refine_ls_wR_factor_ref 0.0748
_reflns_number_gt 1815
_reflns_number_total 2103
_reflns_threshold_expression >2sigma(I)
_cod_data_source_file c4ce01847h2.cif
_cod_data_source_block import
_cod_depositor_comments 'Adding full bibliography for 7218404--7218405.cif.'
_cod_database_code 7218404

loop_
_symmetry_equiv_pos_as_xyz
'x, y, z'
'-x+1/2, -y, z+1/2'
'x+1/2, -y+1/2, -z'
'-x, y+1/2, -z+1/2'

loop_
_atom_site_label
_atom_site_type_symbol
_atom_site_fract_x
_atom_site_fract_y
_atom_site_fract_z
_atom_site_U_iso_or_equiv
_atom_site_adp_type
_atom_site_occupancy
_atom_site_symmetry_multiplicity
_atom_site_calc_flag
V1 V 0.19800(12) -0.03530(10) 0.09004(8) 0.0085(2) Uani 1 1 d
V2 V 0.02175(12) 0.27793(8) -0.00385(8) 0.0074(2) Uani 1 1 d
Rb1 Rb 0.25328(9) 0.26370(5) 0.26849(4) 0.01893(15) Uani 1 1 d
P1 P 0.2377(2) 0.07800(14) -0.14600(10) 0.0067(3) Uani 1 1 d
O7 O -0.0831(6) 0.3394(4) 0.1331(3) 0.0093(9) Uani 1 1 d
O2 O 0.4469(6) 0.0987(4) 0.0773(4) 0.0108(9) Uani 1 1 d
O1 O 0.0584(6) -0.1544(4) 0.1039(4) 0.0153(10) Uani 1 1 d
O9 O 0.2429(6) 0.3135(3) 0.0173(3) 0.0109(8) Uani 1 1 d
O8 O 0.0660(6) 0.1635(4) -0.1254(3) 0.0091(9) Uani 1 1 d
O4 O 0.2738(6) -0.0202(4) 0.2407(3) 0.0121(9) Uani 1 1 d
OW1 O 0.2505(8) 0.5480(4) 0.2724(4) 0.0302(10) Uani 1 1 d
O3 O 0.4353(6) -0.1706(4) 0.0776(4) 0.0147(10) Uani 1 1 d
OW2 O 0.2440(8) 0.5965(4) 0.0513(4) 0.0256(10) Uani 1 1 d
O5 O 0.2371(6) -0.0375(4) -0.0668(3) 0.0117(8) Uani 1 1 d
O6 O 0.0580(6) 0.0958(4) 0.0872(4) 0.0123(9) Uani 1 1 d

loop_
_atom_site_aniso_label
_atom_site_aniso_U_11
_atom_site_aniso_U_22
_atom_site_aniso_U_33
_atom_site_aniso_U_23
_atom_site_aniso_U_13
_atom_site_aniso_U_12
V1 0.0081(5) 0.0100(5) 0.0073(4) 0.0004(4) 0.0001(3) 0.0002(4)
V2 0.0056(4) 0.0087(4) 0.0079(4) 0.0002(5) 0.0004(3) 0.0005(4)
Rb1 0.0192(3) 0.0207(3) 0.0169(3) -0.0013(2) 0.0015(3) 0.0007(3)
P1 0.0063(6) 0.0096(6) 0.0042(6) -0.0008(5) 0.0005(6) -0.0005(6)
O7 0.008(2) 0.013(2) 0.007(2) -0.0024(17) 0.0012(16) 0.0016(16)
O2 0.010(2) 0.012(2) 0.010(2) 0.0033(18) 0.0006(17) -0.0019(17)
O1 0.014(2) 0.016(2) 0.015(3) -0.0007(19) 0.0014(18) -0.0068(18)
O9 0.0084(18) 0.0134(18) 0.0109(18) -0.0002(15) -0.0010(19) -0.0011(17)
O8 0.008(2) 0.013(2) 0.006(2) -0.0002(17) -0.0011(15) 0.0007(17)
O4 0.015(2) 0.0174(19) 0.0043(18) 0.0062(16) -0.0014(16) -0.0024(18)
OW1 0.027(3) 0.034(3) 0.029(2) -0.006(2) 0.002(2) -0.003(3)
O3 0.015(2) 0.014(2) 0.015(2) -0.0003(19) 0.0021(18) 0.0023(17)
OW2 0.024(2) 0.017(2) 0.036(3) -0.0018(19) 0.000(3) -0.001(2)
O5 0.015(2) 0.0131(19) 0.0068(18) 0.0000(15) 0.0000(16) -0.001(2)
O6 0.011(2) 0.014(2) 0.012(2) -0.0033(19) -0.0006(19) 0.0014(17)

loop_
_atom_type_symbol
_atom_type_description
_atom_type_scat_dispersion_real
_atom_type_scat_dispersion_imag
_atom_type_scat_source
O O 0.0106 0.006 'International Tables Vol C Tables 4.2.6.8 and 6.1.1.4'
P P 0.1023 0.0942 'International Tables Vol C Tables 4.2.6.8 and 6.1.1.4'
Rb Rb -0.9393 2.9676 'International Tables Vol C Tables 4.2.6.8 and 6.1.1.4'
V V 0.3005 0.5294 'International Tables Vol C Tables 4.2.6.8 and 6.1.1.4'

loop_
_exptl_crystal_face_index_h
_exptl_crystal_face_index_k
_exptl_crystal_face_index_l
_exptl_crystal_face_perp_dist
0 -2 1 0.015
0 2 -1 0.02
1 0 0 0.084
-1 0 0 0.115
0 1 0 0.01
0 -1 0 0.016
8 -1 10 0.071
-3 0 -4 0.093
0 0 1 0.013
0 0 -1 0.026

loop_
_geom_angle_atom_site_label_1
_geom_angle_atom_site_label_2
_geom_angle_atom_site_label_3
_geom_angle
_geom_angle_site_symmetry_1
_geom_angle_site_symmetry_3
O1 V1 O6 104.2(2) . .
O1 V1 O4 97.7(2) . .
O6 V1 O4 97.0(2) . .
O1 V1 O5 100.8(2) . .
O6 V1 O5 94.3(2) . .
O4 V1 O5 155.18(17) . .
O1 V1 O3 90.3(2) . .
O6 V1 O3 165.04(19) . .
O4 V1 O3 84.34(17) . .
O5 V1 O3 79.22(18) . .
O1 V1 O2 166.8(2) . .
O6 V1 O2 88.82(16) . .
O4 V1 O2 78.30(17) . .
O5 V1 O2 79.93(17) . .
O3 V1 O2 76.83(15) . .
O1 V1 Rb1 128.83(17) . .
O6 V1 Rb1 54.87(16) . .
O4 V1 Rb1 49.70(12) . .
O5 V1 Rb1 124.52(12) . .
O3 V1 Rb1 118.14(13) . .
O2 V1 Rb1 57.60(11) . .
O1 V1 Rb1 25.26(17) . 4_545
O6 V1 Rb1 86.84(15) . 4_545
O4 V1 Rb1 81.85(13) . 4_545
O5 V1 Rb1 120.88(13) . 4_545
O3 V1 Rb1 108.08(12) . 4_545
O2 V1 Rb1 158.99(12) . 4_545
Rb1 V1 Rb1 103.77(2) . 4_545
O9 V2 O2 103.21(19) . 3_455
O9 V2 O8 95.74(18) . .
O2 V2 O8 95.6(2) 3_455 .
O9 V2 O7 99.30(18) . .
O2 V2 O7 95.7(2) 3_455 .
O8 V2 O7 158.6(2) . .
O9 V2 O6 89.72(17) . .
O2 V2 O6 167.0(2) 3_455 .
O8 V2 O6 81.75(19) . .
O7 V2 O6 83.17(17) . .
O9 V2 O9 166.96(9) . 3_455
O2 V2 O9 89.59(17) 3_455 3_455
O8 V2 O9 80.28(16) . 3_455
O7 V2 O9 81.67(16) . 3_455
O6 V2 O9 77.44(14) . 3_455
O9 V2 Rb1 56.02(13) . .
O2 V2 Rb1 131.72(16) 3_455 .
O8 V2 Rb1 126.73(13) . .
O7 V2 Rb1 53.77(12) . .
O6 V2 Rb1 57.15(12) . .
O9 V2 Rb1 116.73(10) 3_455 .
O9 V2 Rb1 130.24(13) . 3_455
O2 V2 Rb1 56.84(16) 3_455 3_455
O8 V2 Rb1 49.51(12) . 3_455
O7 V2 Rb1 125.58(13) . 3_455
O6 V2 Rb1 113.59(12) . 3_455
O9 V2 Rb1 55.45(9) 3_455 3_455
Rb1 V2 Rb1 170.33(3) . 3_455
O1 Rb1 OW1 71.98(14) 4 .
O1 Rb1 O4 113.29(12) 4 .
OW1 Rb1 O4 173.77(12) . .
O1 Rb1 O8 147.98(13) 4 3
OW1 Rb1 O8 76.17(13) . 3
O4 Rb1 O8 98.33(12) . 3
O1 Rb1 O3 99.58(12) 4 4_655
OW1 Rb1 O3 76.68(14) . 4_655
O4 Rb1 O3 105.04(12) . 4_655
O8 Rb1 O3 75.87(11) 3 4_655
O1 Rb1 O7 66.80(12) 4 .
OW1 Rb1 O7 75.33(14) . .
O4 Rb1 O7 103.33(12) . .
O8 Rb1 O7 102.10(10) 3 .
O3 Rb1 O7 151.55(13) 4_655 .
O1 Rb1 O5 83.02(12) 4 2
OW1 Rb1 O5 137.98(11) . 2
O4 Rb1 O5 47.74(9) . 2
O8 Rb1 O5 124.56(11) 3 2
O3 Rb1 O5 74.84(11) 4_655 2
O7 Rb1 O5 124.95(12) . 2
O1 Rb1 O9 118.41(12) 4 .
OW1 Rb1 O9 81.55(11) . .
O4 Rb1 O9 92.78(9) . .
O8 Rb1 O9 52.18(11) 3 .
O3 Rb1 O9 127.11(11) 4_655 .
O7 Rb1 O9 52.88(11) . .
O5 Rb1 O9 140.48(9) 2 .
O1 Rb1 O6 101.81(12) 4 .
OW1 Rb1 O6 123.86(13) . .
O4 Rb1 O6 52.82(11) . .
O8 Rb1 O6 93.05(11) 3 .
O3 Rb1 O6 154.17(12) 4_655 .
O7 Rb1 O6 53.02(11) . .
O5 Rb1 O6 93.54(11) 2 .
O9 Rb1 O6 51.70(11) . .
O1 Rb1 O2 153.50(12) 4 .
OW1 Rb1 O2 122.88(13) . .
O4 Rb1 O2 50.95(11) . .
O8 Rb1 O2 50.87(11) 3 .
O3 Rb1 O2 105.12(12) 4_655 .
O7 Rb1 O2 94.32(11) . .
O5 Rb1 O2 94.20(10) 2 .
O9 Rb1 O2 51.28(10) . .
O6 Rb1 O2 51.91(9) . .
O1 Rb1 P1 97.96(9) 4 2
OW1 Rb1 P1 162.37(10) . 2
O4 Rb1 P1 23.41(7) . 2
O8 Rb1 P1 113.68(9) 3 2
O3 Rb1 P1 91.22(9) 4_655 2
O7 Rb1 P1 114.71(9) . 2
O5 Rb1 P1 24.39(7) 2 2
O9 Rb1 P1 116.08(7) . 2
O6 Rb1 P1 71.68(9) . 2
O2 Rb1 P1 72.35(8) . 2
O1 Rb1 V2 97.77(10) 4 .
OW1 Rb1 V2 88.44(10) . .
O4 Rb1 V2 87.52(7) . .
O8 Rb1 V2 77.94(8) 3 .
O3 Rb1 V2 152.28(9) 4_655 .
O7 Rb1 V2 31.27(8) . .
O5 Rb1 V2 128.88(7) 2 .
O9 Rb1 V2 25.79(8) . .
O6 Rb1 V2 35.93(8) . .
O2 Rb1 V2 63.63(8) . .
P1 Rb1 V2 107.59(3) 2 .
O4 P1 O8 109.5(2) 2_554 .
O4 P1 O5 106.2(2) 2_554 .
O8 P1 O5 109.7(2) . .
O4 P1 O7 110.7(2) 2_554 3
O8 P1 O7 109.4(2) . 3
O5 P1 O7 111.2(2) . 3
O4 P1 Rb1 50.40(15) 2_554 2_554
O8 P1 Rb1 127.70(17) . 2_554
O5 P1 Rb1 56.04(14) . 2_554
O7 P1 Rb1 122.73(17) 3 2_554
P1 O7 V2 125.9(3) 3_455 .
P1 O7 Rb1 138.0(2) 3_455 .
V2 O7 Rb1 94.95(15) . .
V2 O2 V1 139.9(2) 3 .
V2 O2 Rb1 97.77(19) 3 .
V1 O2 Rb1 86.05(13) . .
V1 O1 Rb1 141.0(2) . 4_545
V2 O9 V2 139.6(2) . 3
V2 O9 Rb1 98.19(16) . .
V2 O9 Rb1 89.01(12) 3 .
P1 O8 V2 127.6(2) . .
P1 O8 Rb1 131.0(2) . 3_455
V2 O8 Rb1 100.60(16) . 3_455
P1 O4 V1 146.4(3) 2 .
P1 O4 Rb1 106.19(18) 2 .
V1 O4 Rb1 100.16(14) . .
V1 O3 Rb1 132.15(19) . 4_645
P1 O5 V1 128.2(2) . .
P1 O5 Rb1 99.57(16) . 2_554
V1 O5 Rb1 131.45(17) . 2_554
V1 O6 V2 139.9(3) . .
V1 O6 Rb1 99.26(18) . .
V2 O6 Rb1 86.92(14) . .

loop_
_geom_bond_atom_site_label_1
_geom_bond_atom_site_label_2
_geom_bond_distance
_geom_bond_site_symmetry_2
V1 O1 1.597(4) .
V1 O6 1.687(5) .
V1 O4 1.947(4) .
V1 O5 1.960(4) .
V1 O3 2.211(4) .
V1 O2 2.267(4) .
V1 Rb1 3.8160(12) .
V1 Rb1 4.2299(11) 4_545
V2 O9 1.652(4) .
V2 O2 1.654(4) 3_455
V2 O8 1.938(4) .
V2 O7 1.958(4) .
V2 O6 2.208(5) .
V2 O9 2.222(4) 3_455
V2 Rb1 3.7584(12) .
V2 Rb1 3.8225(12) 3_455
Rb1 O1 2.868(4) 4
Rb1 OW1 2.937(5) .
Rb1 O4 2.957(4) .
Rb1 O8 2.957(4) 3
Rb1 O3 3.015(5) 4_655
Rb1 O7 3.043(4) .
Rb1 O5 3.099(4) 2
Rb1 O9 3.149(4) .
Rb1 O6 3.162(5) .
Rb1 O2 3.230(4) .
Rb1 P1 3.6849(15) 2
P1 O4 1.524(4) 2_554
P1 O8 1.539(4) .
P1 O5 1.543(4) .
P1 O7 1.554(4) 3
P1 Rb1 3.6849(15) 2_554
O7 P1 1.554(4) 3_455
O2 V2 1.654(4) 3
O1 Rb1 2.868(4) 4_545
O9 V2 2.222(4) 3
O8 Rb1 2.957(4) 3_455
O4 P1 1.524(4) 2
O3 Rb1 3.015(5) 4_645
O5 Rb1 3.099(4) 2_554
